data_1508468
loop_
_publ_author_name
'Kato, Reizo'
'Hengbo, Cui'

_publ_section_title
;
 Cation Dependence of Crystal Structure and Band Parameters in a Series of
 Molecular Conductors, beta'-(Cation)[Pd(dmit)2]2 (dmit =
 1,3-dithiole-2-thione-4,5-dithiolate)
;
_journal_issue 3
_journal_name_full Crystals
_journal_page_first 861
_journal_page_last 874
_journal_paper_doi 10.3390/cryst2030861
_journal_volume 2
_journal_year 2012
_chemical_formula_moiety '(C6 H16 Sb), 2(C3 Pd S10)'
_chemical_formula_sum 'C18 H16 Pd2 S20 Sb'
_chemical_formula_weight 1208.06
_chemical_name_systematic
; 
 ? 
;
_space_group_IT_number 15
_symmetry_cell_setting monoclinic
_symmetry_Int_Tables_number 15
_symmetry_space_group_name_Hall '-C 2yc'
_symmetry_space_group_name_H-M 'C 1 2/c 1'
_atom_sites_solution_hydrogens geom
_atom_sites_solution_primary direct
_atom_sites_solution_secondary difmap
_audit_creation_method SHELXL-97
_cell_angle_alpha 90
_cell_angle_beta 97.577(2)
_cell_angle_gamma 90
_cell_formula_units_Z 4
_cell_length_a 14.628(4)
_cell_length_b 6.4235(15)
_cell_length_c 37.577(9)
_cell_measurement_reflns_used 3451
_cell_measurement_temperature 296(2)
_cell_measurement_theta_max 27.5
_cell_measurement_theta_min 3.1
_cell_volume 3500.0(15)
_computing_cell_refinement CrystalClear
_computing_data_collection CrystalClear
_computing_data_reduction CrystalClear
_computing_publication_material 'SHELXL-97 (Sheldrick, 2008)'
_computing_structure_refinement 'SHELXL-97 (Sheldrick, 2008)'
_computing_structure_solution 'SHELXS-97 (Sheldrick, 2008)'
_diffrn_ambient_temperature 296(2)
_diffrn_detector_area_resol_mean 7.31
_diffrn_measured_fraction_theta_full 0.960
_diffrn_measured_fraction_theta_max 0.960
_diffrn_measurement_device_type 'Rigaku Mercury'
_diffrn_measurement_method \w-scan
_diffrn_radiation_monochromator graphite
_diffrn_radiation_source 'fine-focus rotating anode'
_diffrn_radiation_type MoK\a
_diffrn_radiation_wavelength 0.71073
_diffrn_reflns_av_R_equivalents 0.0373
_diffrn_reflns_av_sigmaI/netI 0.0576
_diffrn_reflns_limit_h_max 18
_diffrn_reflns_limit_h_min -18
_diffrn_reflns_limit_k_max 8
_diffrn_reflns_limit_k_min -8
_diffrn_reflns_limit_l_max 48
_diffrn_reflns_limit_l_min -48
_diffrn_reflns_number 11993
_diffrn_reflns_theta_full 27.46
_diffrn_reflns_theta_max 27.46
_diffrn_reflns_theta_min 3.15
_diffrn_standards_number 0
_exptl_absorpt_coefficient_mu 2.994
_exptl_absorpt_correction_T_max 0.976
_exptl_absorpt_correction_T_min 0.573
_exptl_absorpt_correction_type multi-scan
_exptl_absorpt_process_details 'Jacobson, R. (1998) Private communication'
_exptl_crystal_colour black
_exptl_crystal_density_diffrn 2.293
_exptl_crystal_density_method 'not measured'
_exptl_crystal_description plate
_exptl_crystal_F_000 2348
_exptl_crystal_size_max 0.30
_exptl_crystal_size_mid 0.30
_exptl_crystal_size_min 0.06
_refine_diff_density_max 0.589
_refine_diff_density_min -1.064
_refine_diff_density_rms 0.141
_refine_ls_extinction_method none
_refine_ls_goodness_of_fit_ref 1.158
_refine_ls_hydrogen_treatment constr
_refine_ls_matrix_type full
_refine_ls_number_parameters 189
_refine_ls_number_reflns 3854
_refine_ls_number_restraints 0
_refine_ls_restrained_S_all 1.158
_refine_ls_R_factor_all 0.0467
_refine_ls_R_factor_gt 0.0375
_refine_ls_shift/su_max 0.003
_refine_ls_shift/su_mean 0.000
_refine_ls_structure_factor_coef Fsqd
_refine_ls_weighting_details 'calc w=1/[\s^2^(Fo^2^)+(0.0337P)^2^] where P=(Fo^2^+2Fc^2^)/3'
_refine_ls_weighting_scheme calc
_refine_ls_wR_factor_gt 0.0899
_refine_ls_wR_factor_ref 0.0920
_reflns_number_gt 3119
_reflns_number_total 3854
_reflns_threshold_expression I>2\s(I)
_cod_data_source_file C18H16Pd2S20Sb_C2_c_Et2Me2SbPddmit22_crystals-02-00861-s001_DC203.cif
_cod_data_source_block 783_Et2Me2Sb_110429_chateigner_1508469
_cod_original_sg_symbol_H-M 'C 2/c'
_cod_database_code 1508468

loop_
_symmetry_equiv_pos_as_xyz
'x, y, z'
'-x, y, -z+1/2'
'x+1/2, y+1/2, z'
'-x+1/2, y+1/2, -z+1/2'
'-x, -y, -z'
'x, -y, z-1/2'
'-x+1/2, -y+1/2, -z'
'x+1/2, -y+1/2, z-1/2'

loop_
_atom_site_label
_atom_site_type_symbol
_atom_site_fract_x
_atom_site_fract_y
_atom_site_fract_z
_atom_site_U_iso_or_equiv
_atom_site_adp_type
_atom_site_occupancy
_atom_site_symmetry_multiplicity
_atom_site_calc_flag
_atom_site_refinement_flags
Pd1 Pd 0.84904(2) 0.18273(4) 0.517171(8) 0.02500(11) Uani 1 1 d .
S1 S 0.86215(8) 0.48773(16) 0.54951(3) 0.0306(3) Uani 1 1 d .
S2 S 0.79043(8) 0.01672(16) 0.56381(3) 0.0316(3) Uani 1 1 d .
S3 S 0.91713(8) 0.34832(17) 0.47345(3) 0.0322(3) Uani 1 1 d .
S4 S 0.84673(8) -0.12372(16) 0.48518(3) 0.0319(3) Uani 1 1 d .
S5 S 0.82691(9) 0.58411(17) 0.62450(3) 0.0369(3) Uani 1 1 d .
S6 S 0.76152(8) 0.17026(18) 0.63681(3) 0.0381(3) Uani 1 1 d .
S7 S 0.97214(8) 0.19800(18) 0.40427(3) 0.0364(3) Uani 1 1 d .
S8 S 0.91163(9) -0.22387(17) 0.41455(3) 0.0378(3) Uani 1 1 d .
S9 S 0.77033(11) 0.4851(2) 0.69536(4) 0.0591(4) Uani 1 1 d .
S10 S 0.99054(10) -0.1178(2) 0.34809(4) 0.0524(4) Uani 1 1 d .
C1 C 0.8260(3) 0.4108(6) 0.58871(11) 0.0267(9) Uani 1 1 d .
C2 C 0.7952(3) 0.2131(6) 0.59445(12) 0.0288(10) Uani 1 1 d .
C3 C 0.9243(3) 0.1527(6) 0.44364(11) 0.0260(9) Uani 1 1 d .
C4 C 0.8945(3) -0.0475(6) 0.44861(11) 0.0274(9) Uani 1 1 d .
C5 C 0.7851(3) 0.4154(7) 0.65441(13) 0.0364(11) Uani 1 1 d .
C6 C 0.9593(3) -0.0500(7) 0.38670(12) 0.0323(10) Uani 1 1 d .
Sb1 Sb 1.0000 0.78021(7) 0.7500 0.05196(17) Uani 1 2 d S
C7 C 0.8879(4) 0.9726(8) 0.73179(17) 0.0689(18) Uani 1 1 d .
H7A H 0.8709 1.0520 0.7515 0.083 Uiso 1 1 calc R
H7B H 0.8367 0.8885 0.7218 0.083 Uiso 1 1 calc R
H7C H 0.9049 1.0655 0.7138 0.083 Uiso 1 1 calc R
C8 C 1.0342(5) 0.5980(11) 0.7067(2) 0.104(3) Uani 1 1 d .
H8A H 0.9903 0.4845 0.7029 0.125 Uiso 1 1 calc R
H8B H 1.0261 0.6835 0.6853 0.125 Uiso 1 1 calc R
C9 C 1.1237(4) 0.5127(11) 0.71040(18) 0.084(2) Uani 1 1 d .
H9A H 1.1683 0.6220 0.7155 0.101 Uiso 1 1 calc R
H9B H 1.1333 0.4443 0.6885 0.101 Uiso 1 1 calc R
H9C H 1.1305 0.4138 0.7297 0.101 Uiso 1 1 calc R

loop_
_atom_site_aniso_label
_atom_site_aniso_U_11
_atom_site_aniso_U_22
_atom_site_aniso_U_33
_atom_site_aniso_U_23
_atom_site_aniso_U_13
_atom_site_aniso_U_12
Pd1 0.0284(2) 0.02416(18) 0.02336(19) -0.00269(14) 0.00664(14) -0.00235(14)
S1 0.0403(7) 0.0265(5) 0.0267(6) -0.0044(4) 0.0107(5) -0.0066(5)
S2 0.0421(7) 0.0252(5) 0.0293(6) -0.0010(4) 0.0110(5) -0.0035(5)
S3 0.0413(7) 0.0272(5) 0.0306(6) -0.0063(5) 0.0137(5) -0.0092(5)
S4 0.0449(7) 0.0225(5) 0.0303(6) -0.0019(4) 0.0128(5) -0.0034(5)
S5 0.0491(8) 0.0343(6) 0.0284(7) -0.0070(5) 0.0093(6) -0.0013(6)
S6 0.0482(7) 0.0408(6) 0.0278(6) -0.0002(5) 0.0137(5) -0.0060(6)
S7 0.0421(7) 0.0383(6) 0.0317(7) -0.0046(5) 0.0162(5) -0.0086(5)
S8 0.0484(7) 0.0298(6) 0.0378(7) -0.0087(5) 0.0155(6) -0.0010(5)
S9 0.0826(11) 0.0670(9) 0.0320(8) -0.0148(7) 0.0234(8) -0.0063(8)
S10 0.0594(9) 0.0650(9) 0.0364(8) -0.0166(6) 0.0200(7) -0.0004(7)
C1 0.024(2) 0.032(2) 0.024(2) -0.0048(17) 0.0036(18) 0.0003(18)
C2 0.023(2) 0.037(2) 0.026(2) -0.0007(19) 0.0047(18) -0.0026(19)
C3 0.021(2) 0.031(2) 0.026(2) -0.0035(18) 0.0039(17) -0.0002(17)
C4 0.031(2) 0.027(2) 0.024(2) -0.0043(17) 0.0030(19) 0.0034(18)
C5 0.037(3) 0.042(3) 0.032(3) 0.001(2) 0.009(2) 0.004(2)
C6 0.025(2) 0.043(3) 0.030(3) -0.006(2) 0.0047(19) 0.002(2)
Sb1 0.0462(3) 0.0329(3) 0.0779(4) 0.000 0.0124(3) 0.000
C7 0.065(4) 0.049(3) 0.097(6) 0.012(3) 0.027(4) 0.016(3)
C8 0.086(5) 0.096(5) 0.117(7) -0.066(5) -0.034(5) 0.041(4)
C9 0.077(5) 0.095(5) 0.083(5) -0.037(4) 0.020(4) -0.015(4)

loop_
_atom_type_symbol
_atom_type_description
_atom_type_scat_dispersion_real
_atom_type_scat_dispersion_imag
_atom_type_scat_source
C C 0.0033 0.0016 'International Tables Vol C Tables 4.2.6.8 and 6.1.1.4'
H H 0.0000 0.0000 'International Tables Vol C Tables 4.2.6.8 and 6.1.1.4'
Pd Pd -0.9988 1.0072 'International Tables Vol C Tables 4.2.6.8 and 6.1.1.4'
Sb Sb -0.5866 1.5461 'International Tables Vol C Tables 4.2.6.8 and 6.1.1.4'
S S 0.1246 0.1234 'International Tables Vol C Tables 4.2.6.8 and 6.1.1.4'

loop_
_geom_angle_atom_site_label_1
_geom_angle_atom_site_label_2
_geom_angle_atom_site_label_3
_geom_angle
_geom_angle_site_symmetry_1
_geom_angle_site_symmetry_3
S3 Pd1 S1 88.26(4) . .
S3 Pd1 S4 90.02(4) . .
S1 Pd1 S4 176.09(4) . .
S3 Pd1 S2 175.92(4) . .
S1 Pd1 S2 90.33(4) . .
S4 Pd1 S2 91.15(4) . .
S3 Pd1 Pd1 92.43(4) . 7_656
S1 Pd1 Pd1 89.47(3) . 7_656
S4 Pd1 Pd1 94.11(3) . 7_656
S2 Pd1 Pd1 91.39(3) . 7_656
C1 S1 Pd1 101.32(14) . .
C2 S2 Pd1 100.66(15) . .
C3 S3 Pd1 101.56(15) . .
C4 S4 Pd1 101.35(14) . .
C5 S5 C1 97.7(2) . .
C5 S6 C2 98.0(2) . .
C6 S7 C3 97.8(2) . .
C6 S8 C4 97.6(2) . .
C2 C1 S1 123.3(3) . .
C2 C1 S5 116.0(3) . .
S1 C1 S5 120.7(2) . .
C1 C2 S2 124.3(3) . .
C1 C2 S6 115.2(3) . .
S2 C2 S6 120.5(2) . .
C4 C3 S3 123.6(3) . .
C4 C3 S7 116.1(3) . .
S3 C3 S7 120.3(2) . .
C3 C4 S4 123.5(3) . .
C3 C4 S8 115.2(3) . .
S4 C4 S8 121.3(2) . .
S9 C5 S6 124.3(3) . .
S9 C5 S5 122.6(3) . .
S6 C5 S5 113.1(3) . .
S10 C6 S7 123.8(3) . .
S10 C6 S8 123.0(3) . .
S7 C6 S8 113.2(2) . .
C7 Sb1 C7 107.7(3) . 2_756
C7 Sb1 C8 109.2(3) . .
C7 Sb1 C8 108.9(3) 2_756 .
C7 Sb1 C8 108.9(3) . 2_756
C7 Sb1 C8 109.2(3) 2_756 2_756
C8 Sb1 C8 112.8(5) . 2_756
Sb1 C7 H7A 109.5 . .
Sb1 C7 H7B 109.5 . .
H7A C7 H7B 109.5 . .
Sb1 C7 H7C 109.5 . .
H7A C7 H7C 109.5 . .
H7B C7 H7C 109.5 . .
C9 C8 Sb1 116.8(5) . .
C9 C8 H8A 108.1 . .
Sb1 C8 H8A 108.1 . .
C9 C8 H8B 108.1 . .
Sb1 C8 H8B 108.1 . .
H8A C8 H8B 107.3 . .
C8 C9 H9A 109.5 . .
C8 C9 H9B 109.5 . .
H9A C9 H9B 109.5 . .
C8 C9 H9C 109.5 . .
H9A C9 H9C 109.5 . .
H9B C9 H9C 109.5 . .

loop_
_geom_bond_atom_site_label_1
_geom_bond_atom_site_label_2
_geom_bond_distance
_geom_bond_site_symmetry_2
Pd1 S3 2.2923(12) .
Pd1 S1 2.3002(11) .
Pd1 S4 2.3044(11) .
Pd1 S2 2.3109(12) .
Pd1 Pd1 3.1339(9) 7_656
S1 C1 1.702(4) .
S2 C2 1.703(4) .
S3 C3 1.696(4) .
S4 C4 1.694(4) .
S5 C5 1.730(5) .
S5 C1 1.744(4) .
S6 C5 1.725(5) .
S6 C2 1.749(4) .
S7 C6 1.725(4) .
S7 C3 1.742(4) .
S8 C6 1.738(5) .
S8 C4 1.752(4) .
S9 C5 1.644(5) .
S10 C6 1.636(4) .
C1 C2 1.375(5) .
C3 C4 1.379(5) .
Sb1 C7 2.094(5) .
Sb1 C7 2.094(5) 2_756
Sb1 C8 2.116(6) .
Sb1 C8 2.116(6) 2_756
C7 H7A 0.9600 .
C7 H7B 0.9600 .
C7 H7C 0.9600 .
C8 C9 1.409(7) .
C8 H8A 0.9700 .
C8 H8B 0.9700 .
C9 H9A 0.9600 .
C9 H9B 0.9600 .
C9 H9C 0.9600 .

loop_
_geom_torsion_atom_site_label_1
_geom_torsion_atom_site_label_2
_geom_torsion_atom_site_label_3
_geom_torsion_atom_site_label_4
_geom_torsion
_geom_torsion_site_symmetry_1
S3 Pd1 S1 C1 -173.90(15) .
S4 Pd1 S1 C1 -110.0(6) .
S2 Pd1 S1 C1 2.27(15) .
Pd1 Pd1 S1 C1 93.65(15) 7_656
S3 Pd1 S2 C2 67.9(6) .
S1 Pd1 S2 C2 -1.84(15) .
S4 Pd1 S2 C2 174.54(15) .
Pd1 Pd1 S2 C2 -91.32(15) 7_656
S1 Pd1 S3 C3 177.19(15) .
S4 Pd1 S3 C3 0.70(15) .
S2 Pd1 S3 C3 107.3(5) .
Pd1 Pd1 S3 C3 -93.41(14) 7_656
S3 Pd1 S4 C4 -0.68(15) .
S1 Pd1 S4 C4 -64.6(6) .
S2 Pd1 S4 C4 -176.77(15) .
Pd1 Pd1 S4 C4 91.76(15) 7_656
Pd1 S1 C1 C2 -2.5(4) .
Pd1 S1 C1 S5 177.2(2) .
C5 S5 C1 C2 0.2(4) .
C5 S5 C1 S1 -179.5(3) .
S1 C1 C2 S2 1.2(6) .
S5 C1 C2 S2 -178.6(2) .
S1 C1 C2 S6 -179.9(2) .
S5 C1 C2 S6 0.3(5) .
Pd1 S2 C2 C1 1.0(4) .
Pd1 S2 C2 S6 -177.9(2) .
C5 S6 C2 C1 -0.7(4) .
C5 S6 C2 S2 178.3(3) .
Pd1 S3 C3 C4 -0.6(4) .
Pd1 S3 C3 S7 179.9(2) .
C6 S7 C3 C4 0.6(4) .
C6 S7 C3 S3 -179.9(3) .
S3 C3 C4 S4 0.0(6) .
S7 C3 C4 S4 179.6(2) .
S3 C3 C4 S8 -178.6(2) .
S7 C3 C4 S8 1.0(5) .
Pd1 S4 C4 C3 0.6(4) .
Pd1 S4 C4 S8 179.1(2) .
C6 S8 C4 C3 -2.0(4) .
C6 S8 C4 S4 179.4(3) .
C2 S6 C5 S9 -179.0(3) .
C2 S6 C5 S5 0.8(3) .
C1 S5 C5 S9 179.1(3) .
C1 S5 C5 S6 -0.7(3) .
C3 S7 C6 S10 179.3(3) .
C3 S7 C6 S8 -1.9(3) .
C4 S8 C6 S10 -178.8(3) .
C4 S8 C6 S7 2.3(3) .
C7 Sb1 C8 C9 159.6(6) .
C7 Sb1 C8 C9 42.2(7) 2_756
C8 Sb1 C8 C9 -79.2(6) 2_756
